data_1506909
loop_
_publ_author_name
'Wang, Pingshan'
'Moorefield, Charles N.'
'Newkome, George R.'

_publ_section_title
;
 Synthesis, X-ray structure, and self-assembly of functionalized
 bis(2,2':6',2' '-terpyridinyl)arenes.
;
_journal_issue 8
_journal_name_full 'Organic letters'
_journal_page_first 1197
_journal_page_last 1200
_journal_paper_doi 10.1021/ol0364529
_journal_volume 6
_journal_year 2004
_chemical_formula_moiety 'C43 H30 N6 O'
_chemical_formula_sum 'C43 H30 N6 O'
_chemical_formula_weight 646.73
_chemical_name_systematic
; 
 ? 
;
_space_group_IT_number 2
_symmetry_cell_setting triclinic
_symmetry_space_group_name_Hall '-P 1'
_symmetry_space_group_name_H-M 'P -1'
_atom_sites_solution_hydrogens geom
_atom_sites_solution_primary direct
_atom_sites_solution_secondary difmap
_audit_creation_method SHELXL-97
_cell_angle_alpha 65.805(3)
_cell_angle_beta 85.892(4)
_cell_angle_gamma 72.284(4)
_cell_formula_units_Z 2
_cell_length_a 8.8878(18)
_cell_length_b 13.261(3)
_cell_length_c 15.659(3)
_cell_measurement_reflns_used 7964
_cell_measurement_temperature 100(2)
_cell_measurement_theta_max 28.34
_cell_measurement_theta_min 2.41
_cell_volume 1600.6(6)
_computing_cell_refinement 'Bruker SMART'
_computing_data_collection 'Bruker SMART'
_computing_data_reduction 'Bruker SAINT'
_computing_molecular_graphics 'Bruker SHELXTL'
_computing_publication_material 'Bruker SHELXTL'
_computing_structure_refinement 'SHELXL-97 (Sheldrick, 1997)'
_computing_structure_solution 'SHELXS-97 (Sheldrick, 1990)'
_diffrn_ambient_temperature 100(2)
_diffrn_measured_fraction_theta_full 0.996
_diffrn_measured_fraction_theta_max 0.996
_diffrn_measurement_device_type 'CCD area detector'
_diffrn_measurement_method 'phi and omega scans'
_diffrn_radiation_monochromator graphite
_diffrn_radiation_source 'fine-focus sealed tube'
_diffrn_radiation_type MoK\a
_diffrn_radiation_wavelength 0.71073
_diffrn_reflns_av_R_equivalents 0.0316
_diffrn_reflns_av_sigmaI/netI 0.0334
_diffrn_reflns_limit_h_max 10
_diffrn_reflns_limit_h_min -10
_diffrn_reflns_limit_k_max 15
_diffrn_reflns_limit_k_min -15
_diffrn_reflns_limit_l_max 18
_diffrn_reflns_limit_l_min -18
_diffrn_reflns_number 15406
_diffrn_reflns_theta_full 25.00
_diffrn_reflns_theta_max 25.00
_diffrn_reflns_theta_min 1.43
_exptl_absorpt_coefficient_mu 0.083
_exptl_absorpt_correction_type 'MULTI-SCAN SADABS'
_exptl_crystal_colour colorless
_exptl_crystal_density_diffrn 1.342
_exptl_crystal_density_method 'not measured'
_exptl_crystal_description plate
_exptl_crystal_F_000 676
_exptl_crystal_size_max 0.56
_exptl_crystal_size_mid 0.43
_exptl_crystal_size_min 0.15
_refine_diff_density_max 0.512
_refine_diff_density_min -0.244
_refine_diff_density_rms 0.050
_refine_ls_extinction_method none
_refine_ls_goodness_of_fit_ref 1.114
_refine_ls_hydrogen_treatment mixed
_refine_ls_matrix_type full
_refine_ls_number_parameters 451
_refine_ls_number_reflns 5619
_refine_ls_number_restraints 0
_refine_ls_restrained_S_all 1.114
_refine_ls_R_factor_all 0.0679
_refine_ls_R_factor_gt 0.0619
_refine_ls_shift/su_max 0.000
_refine_ls_shift/su_mean 0.000
_refine_ls_structure_factor_coef Fsqd
_refine_ls_weighting_details 'calc w=1/[\s^2^(Fo^2^)+(0.0649P)^2^+1.0786P] where P=(Fo^2^+2Fc^2^)/3'
_refine_ls_weighting_scheme calc
_refine_ls_wR_factor_gt 0.1539
_refine_ls_wR_factor_ref 0.1576
_reflns_number_gt 5073
_reflns_number_total 5619
_reflns_threshold_expression >2sigma(I)
_cod_data_source_file ol0364529si20040226_034558.cif
_cod_data_source_block mp
_cod_depositor_comments
;
The following automatic conversions were performed:

'_symmetry_cell_setting' value 'Triclinic' changed to 'triclinic'
according to /home/saulius/struct/CIF-dictionaries/cif_core.dic
dictionary named 'cif_core.dic' version 2.4.1 from 2010-06-29.

Automatic conversion script
Id: cif_fix_values 1715 2011-07-08 13:25:40Z adriana 
;
_cod_original_sg_symbol_H-M 'P-1   '
_cod_database_code 1506909

loop_
_symmetry_equiv_pos_as_xyz
'x, y, z'
'-x, -y, -z'

loop_
_atom_site_label
_atom_site_type_symbol
_atom_site_fract_x
_atom_site_fract_y
_atom_site_fract_z
_atom_site_U_iso_or_equiv
_atom_site_adp_type
_atom_site_occupancy
_atom_site_symmetry_multiplicity
_atom_site_calc_flag
_atom_site_refinement_flags
O1 O 0.7932(2) 0.56146(13) 0.30773(11) 0.0373(4) Uani 1 1 d .
N1 N 0.4546(2) 0.04697(17) 0.23245(14) 0.0383(5) Uani 1 1 d .
N2 N 0.6791(2) -0.02203(15) 0.44260(13) 0.0295(4) Uani 1 1 d .
N3 N 0.9023(2) 0.01237(15) 0.60703(13) 0.0312(4) Uani 1 1 d .
N4 N -0.0649(2) 0.52057(16) 0.10205(13) 0.0329(4) Uani 1 1 d .
N5 N 0.0770(2) 0.77093(15) 0.00307(12) 0.0311(4) Uani 1 1 d .
N6 N 0.3107(2) 0.96141(17) -0.02427(13) 0.0368(5) Uani 1 1 d .
C1 C 0.3916(3) -0.0068(2) 0.19505(19) 0.0424(6) Uani 1 1 d .
H1 H 0.3364 0.0377 0.1352 0.051 Uiso 1 1 calc R
C2 C 0.4020(3) -0.1223(2) 0.23792(19) 0.0426(6) Uani 1 1 d .
H2 H 0.3542 -0.1566 0.2092 0.051 Uiso 1 1 calc R
C3 C 0.4838(3) -0.1867(2) 0.32382(19) 0.0424(6) Uani 1 1 d .
H3 H 0.4961 -0.2673 0.3549 0.051 Uiso 1 1 calc R
C4 C 0.5476(3) -0.1337(2) 0.36444(17) 0.0360(5) Uani 1 1 d .
H4 H 0.6024 -0.1767 0.4245 0.043 Uiso 1 1 calc R
C5 C 0.5310(3) -0.01646(18) 0.31658(15) 0.0300(5) Uani 1 1 d .
C6 C 0.5982(2) 0.04351(18) 0.35931(15) 0.0279(5) Uani 1 1 d .
C7 C 0.5747(2) 0.16146(18) 0.31365(15) 0.0277(5) Uani 1 1 d .
H7 H 0.5173 0.2045 0.2544 0.033 Uiso 1 1 calc R
C8 C 0.6358(2) 0.21666(18) 0.35515(15) 0.0281(5) Uani 1 1 d .
C9 C 0.7188(3) 0.14928(18) 0.44083(15) 0.0276(5) Uani 1 1 d .
H9 H 0.7620 0.1841 0.4713 0.033 Uiso 1 1 calc R
C10 C 0.7396(2) 0.03086(18) 0.48282(15) 0.0277(5) Uani 1 1 d .
C11 C 0.8284(3) -0.04119(18) 0.57508(15) 0.0285(5) Uani 1 1 d .
C12 C 0.8322(3) -0.15587(19) 0.62587(16) 0.0339(5) Uani 1 1 d .
H12 H 0.7804 -0.1920 0.6011 0.041 Uiso 1 1 calc R
C13 C 0.9121(3) -0.2164(2) 0.71268(17) 0.0379(5) Uani 1 1 d .
H13 H 0.9148 -0.2945 0.7491 0.046 Uiso 1 1 calc R
C14 C 0.9885(3) -0.1623(2) 0.74639(16) 0.0372(5) Uani 1 1 d .
H14 H 1.0446 -0.2020 0.8061 0.045 Uiso 1 1 calc R
C15 C 0.9806(3) -0.04860(19) 0.69041(15) 0.0341(5) Uani 1 1 d .
H15 H 1.0345 -0.0117 0.7129 0.041 Uiso 1 1 calc R
C16 C -0.1859(3) 0.4881(2) 0.08753(16) 0.0356(5) Uani 1 1 d .
H16 H -0.1895 0.4121 0.1266 0.043 Uiso 1 1 calc R
C17 C -0.3055(3) 0.5590(2) 0.01893(17) 0.0405(6) Uani 1 1 d .
H17 H -0.3887 0.5321 0.0108 0.049 Uiso 1 1 calc R
C18 C -0.3022(3) 0.6705(2) -0.03814(17) 0.0406(6) Uani 1 1 d .
H18 H -0.3836 0.7221 -0.0856 0.049 Uiso 1 1 calc R
C19 C -0.1773(3) 0.7043(2) -0.02404(16) 0.0361(5) Uani 1 1 d .
H19 H -0.1712 0.7799 -0.0621 0.043 Uiso 1 1 calc R
C20 C -0.0617(3) 0.62786(19) 0.04553(15) 0.0300(5) Uani 1 1 d .
C21 C 0.0758(3) 0.66249(18) 0.05991(15) 0.0294(5) Uani 1 1 d .
C22 C 0.1953(3) 0.58634(18) 0.12769(15) 0.0291(5) Uani 1 1 d .
H22 H 0.1884 0.5116 0.1680 0.035 Uiso 1 1 calc R
C23 C 0.3252(3) 0.61868(18) 0.13699(14) 0.0285(5) Uani 1 1 d .
C24 C 0.3258(3) 0.73036(18) 0.07812(15) 0.0294(5) Uani 1 1 d .
H24 H 0.4132 0.7559 0.0817 0.035 Uiso 1 1 calc R
C25 C 0.1998(3) 0.80403(19) 0.01460(15) 0.0303(5) Uani 1 1 d .
C26 C 0.1944(3) 0.92684(19) -0.04353(15) 0.0313(5) Uani 1 1 d .
C27 C 0.0723(3) 1.0016(2) -0.11043(15) 0.0355(5) Uani 1 1 d .
H27 H -0.0098 0.9754 -0.1213 0.043 Uiso 1 1 calc R
C28 C 0.0715(3) 1.1147(2) -0.16102(16) 0.0405(6) Uani 1 1 d .
H28 H -0.0109 1.1673 -0.2076 0.049 Uiso 1 1 calc R
C29 C 0.1916(3) 1.1507(2) -0.14343(16) 0.0383(6) Uani 1 1 d .
H29 H 0.1947 1.2279 -0.1779 0.046 Uiso 1 1 calc R
C30 C 0.3063(3) 1.0717(2) -0.07462(16) 0.0385(5) Uani 1 1 d .
H30 H 0.3880 1.0970 -0.0619 0.046 Uiso 1 1 calc R
C31 C 0.4598(3) 0.53823(18) 0.20599(15) 0.0296(5) Uani 1 1 d .
C32 C 0.4847(3) 0.41850(18) 0.24660(14) 0.0284(5) Uani 1 1 d .
H32 H 0.4130 0.3877 0.2305 0.034 Uiso 1 1 calc R
C33 C 0.6119(3) 0.34413(18) 0.30982(14) 0.0280(5) Uani 1 1 d .
C34 C 0.7194(3) 0.38942(19) 0.33215(15) 0.0309(5) Uani 1 1 d .
H34 H 0.8083 0.3391 0.3746 0.037 Uiso 1 1 calc R
C35 C 0.6952(3) 0.50780(18) 0.29200(15) 0.0307(5) Uani 1 1 d .
C36 C 0.5667(3) 0.58116(18) 0.23036(15) 0.0312(5) Uani 1 1 d .
H36 H 0.5509 0.6624 0.2040 0.037 Uiso 1 1 calc R
C37 C 0.9311(3) 0.4907(2) 0.36698(17) 0.0400(6) Uani 1 1 d .
H37B H 1.0021 0.4406 0.3388 0.048 Uiso 1 1 calc R
H37A H 0.9028 0.4405 0.4287 0.048 Uiso 1 1 calc R
C38 C 1.0128(3) 0.5687(2) 0.37898(15) 0.0367(6) Uani 1 1 d .
C39 C 1.1740(4) 0.5411(3) 0.3796(2) 0.0542(8) Uani 1 1 d .
H39 H 1.2346 0.4733 0.3715 0.065 Uiso 1 1 calc R
C40 C 1.2492(4) 0.6122(3) 0.3922(2) 0.0664(9) Uani 1 1 d .
H40 H 1.3613 0.5926 0.3929 0.080 Uiso 1 1 calc R
C41 C 1.1626(4) 0.7107(3) 0.40346(18) 0.0528(7) Uani 1 1 d .
H41 H 1.2149 0.7601 0.4101 0.063 Uiso 1 1 calc R
C42 C 1.0029(4) 0.7378(2) 0.40511(17) 0.0453(6) Uani 1 1 d .
H42 H 0.9432 0.8044 0.4150 0.054 Uiso 1 1 calc R
C43 C 0.9275(3) 0.6672(2) 0.39218(18) 0.0450(6) Uani 1 1 d .
H43 H 0.8154 0.6867 0.3924 0.054 Uiso 1 1 calc R

loop_
_atom_site_aniso_label
_atom_site_aniso_U_11
_atom_site_aniso_U_22
_atom_site_aniso_U_33
_atom_site_aniso_U_23
_atom_site_aniso_U_13
_atom_site_aniso_U_12
O1 0.0504(10) 0.0272(8) 0.0392(9) -0.0103(7) -0.0114(7) -0.0196(7)
N1 0.0430(12) 0.0357(11) 0.0455(12) -0.0223(9) 0.0002(9) -0.0158(9)
N2 0.0310(10) 0.0269(9) 0.0350(10) -0.0148(8) 0.0057(8) -0.0126(8)
N3 0.0372(11) 0.0275(9) 0.0318(10) -0.0133(8) 0.0022(8) -0.0119(8)
N4 0.0344(10) 0.0343(10) 0.0343(10) -0.0161(8) 0.0050(8) -0.0139(8)
N5 0.0350(10) 0.0322(10) 0.0281(9) -0.0137(8) 0.0028(8) -0.0111(8)
N6 0.0385(11) 0.0371(11) 0.0342(11) -0.0105(9) 0.0031(8) -0.0165(9)
C1 0.0450(15) 0.0427(14) 0.0504(15) -0.0285(12) -0.0004(11) -0.0141(12)
C2 0.0381(14) 0.0489(15) 0.0652(17) -0.0405(14) 0.0118(12) -0.0240(12)
C3 0.0459(15) 0.0382(13) 0.0576(16) -0.0259(12) 0.0123(12) -0.0254(12)
C4 0.0399(13) 0.0334(12) 0.0430(13) -0.0182(10) 0.0063(10) -0.0192(10)
C5 0.0308(12) 0.0292(11) 0.0366(12) -0.0177(10) 0.0076(9) -0.0134(9)
C6 0.0276(11) 0.0280(11) 0.0329(11) -0.0153(9) 0.0052(9) -0.0119(9)
C7 0.0295(11) 0.0283(11) 0.0297(11) -0.0135(9) 0.0014(9) -0.0125(9)
C8 0.0284(11) 0.0283(11) 0.0318(11) -0.0147(9) 0.0056(9) -0.0113(9)
C9 0.0321(12) 0.0266(11) 0.0308(11) -0.0152(9) 0.0042(9) -0.0135(9)
C10 0.0275(11) 0.0275(11) 0.0335(11) -0.0161(9) 0.0070(9) -0.0117(9)
C11 0.0292(11) 0.0271(11) 0.0322(11) -0.0153(9) 0.0061(9) -0.0092(9)
C12 0.0354(12) 0.0286(11) 0.0410(13) -0.0160(10) 0.0052(10) -0.0124(10)
C13 0.0417(14) 0.0268(11) 0.0388(13) -0.0076(10) 0.0055(10) -0.0104(10)
C14 0.0398(13) 0.0347(13) 0.0317(12) -0.0107(10) 0.0011(10) -0.0076(10)
C15 0.0389(13) 0.0339(12) 0.0307(12) -0.0141(10) 0.0004(10) -0.0109(10)
C16 0.0375(13) 0.0386(13) 0.0384(13) -0.0193(10) 0.0074(10) -0.0180(11)
C17 0.0362(13) 0.0568(16) 0.0440(14) -0.0314(12) 0.0091(11) -0.0210(12)
C18 0.0390(14) 0.0480(15) 0.0366(13) -0.0189(11) -0.0004(10) -0.0126(11)
C19 0.0367(13) 0.0341(12) 0.0356(12) -0.0119(10) 0.0005(10) -0.0109(10)
C20 0.0319(12) 0.0318(11) 0.0310(11) -0.0180(9) 0.0047(9) -0.0095(9)
C21 0.0338(12) 0.0285(11) 0.0281(11) -0.0142(9) 0.0056(9) -0.0096(9)
C22 0.0347(12) 0.0259(11) 0.0291(11) -0.0131(9) 0.0026(9) -0.0100(9)
C23 0.0322(12) 0.0302(11) 0.0276(11) -0.0160(9) 0.0036(9) -0.0098(9)
C24 0.0308(12) 0.0319(12) 0.0294(11) -0.0142(9) 0.0031(9) -0.0128(9)
C25 0.0330(12) 0.0341(12) 0.0281(11) -0.0153(9) 0.0049(9) -0.0130(10)
C26 0.0345(12) 0.0352(12) 0.0280(11) -0.0155(9) 0.0070(9) -0.0136(10)
C27 0.0412(13) 0.0367(12) 0.0291(11) -0.0139(10) 0.0001(10) -0.0116(10)
C28 0.0468(15) 0.0381(13) 0.0303(12) -0.0108(10) -0.0029(10) -0.0077(11)
C29 0.0485(15) 0.0327(12) 0.0306(12) -0.0099(10) 0.0083(10) -0.0136(11)
C30 0.0442(14) 0.0325(12) 0.0373(13) -0.0092(10) 0.0070(10) -0.0177(11)
C31 0.0344(12) 0.0294(11) 0.0269(11) -0.0139(9) 0.0040(9) -0.0094(9)
C32 0.0324(12) 0.0290(11) 0.0293(11) -0.0145(9) 0.0041(9) -0.0138(9)
C33 0.0344(12) 0.0271(11) 0.0273(11) -0.0135(9) 0.0042(9) -0.0130(9)
C34 0.0365(12) 0.0293(11) 0.0300(11) -0.0122(9) -0.0027(9) -0.0131(10)
C35 0.0412(13) 0.0293(11) 0.0294(11) -0.0140(9) -0.0001(9) -0.0178(10)
C36 0.0423(13) 0.0257(11) 0.0308(11) -0.0140(9) 0.0021(10) -0.0138(10)
C37 0.0512(15) 0.0314(12) 0.0385(13) -0.0054(10) -0.0111(11) -0.0231(11)
C38 0.0530(15) 0.0386(13) 0.0246(11) -0.0074(10) -0.0018(10) -0.0289(12)
C39 0.0622(18) 0.078(2) 0.0622(17) -0.0521(16) 0.0311(14) -0.0476(16)
C40 0.0601(19) 0.101(3) 0.091(2) -0.069(2) 0.0408(17) -0.0610(19)
C41 0.080(2) 0.0688(18) 0.0425(15) -0.0359(14) 0.0245(14) -0.0540(17)
C42 0.0703(19) 0.0368(13) 0.0351(13) -0.0110(11) -0.0045(12) -0.0284(13)
C43 0.0582(17) 0.0311(13) 0.0444(14) -0.0070(11) -0.0143(12) -0.0197(12)

loop_
_atom_type_symbol
_atom_type_description
_atom_type_scat_dispersion_real
_atom_type_scat_dispersion_imag
_atom_type_scat_source
C C 0.0033 0.0016 'International Tables Vol C Tables 4.2.6.8 and 6.1.1.4'
H H 0.0000 0.0000 'International Tables Vol C Tables 4.2.6.8 and 6.1.1.4'
N N 0.0061 0.0033 'International Tables Vol C Tables 4.2.6.8 and 6.1.1.4'
O O 0.0106 0.0060 'International Tables Vol C Tables 4.2.6.8 and 6.1.1.4'

loop_
_geom_angle_atom_site_label_1
_geom_angle_atom_site_label_2
_geom_angle_atom_site_label_3
_geom_angle
C35 O1 C37 117.77(16)
C5 N1 C1 117.3(2)
C6 N2 C10 117.78(18)
C15 N3 C11 117.53(19)
C16 N4 C20 117.2(2)
C25 N5 C21 117.56(19)
C30 N6 C26 117.1(2)
N1 C1 C2 124.0(2)
C1 C2 C3 117.7(2)
C4 C3 C2 119.6(2)
C3 C4 C5 119.0(2)
N1 C5 C4 122.4(2)
N1 C5 C6 117.51(19)
C4 C5 C6 120.1(2)
N2 C6 C7 123.08(19)
N2 C6 C5 116.90(18)
C7 C6 C5 120.02(19)
C6 C7 C8 119.4(2)
C9 C8 C7 117.52(19)
C9 C8 C33 120.71(18)
C7 C8 C33 121.77(19)
C8 C9 C10 120.35(19)
N2 C10 C9 121.9(2)
N2 C10 C11 117.95(18)
C9 C10 C11 120.17(18)
N3 C11 C12 122.3(2)
N3 C11 C10 115.67(18)
C12 C11 C10 121.98(19)
C13 C12 C11 118.9(2)
C12 C13 C14 119.4(2)
C15 C14 C13 117.8(2)
N3 C15 C14 124.1(2)
N4 C16 C17 123.4(2)
C16 C17 C18 118.8(2)
C19 C18 C17 118.0(2)
C20 C19 C18 119.6(2)
N4 C20 C19 122.9(2)
N4 C20 C21 117.09(19)
C19 C20 C21 120.0(2)
N5 C21 C22 122.4(2)
N5 C21 C20 116.48(19)
C22 C21 C20 121.11(19)
C21 C22 C23 120.1(2)
C22 C23 C24 117.2(2)
C22 C23 C31 122.08(19)
C24 C23 C31 120.72(19)
C25 C24 C23 120.0(2)
N5 C25 C24 122.7(2)
N5 C25 C26 117.26(19)
C24 C25 C26 120.1(2)
N6 C26 C27 122.4(2)
N6 C26 C25 116.26(19)
C27 C26 C25 121.3(2)
C28 C27 C26 119.0(2)
C27 C28 C29 119.3(2)
C30 C29 C28 118.0(2)
N6 C30 C29 124.2(2)
C36 C31 C32 118.3(2)
C36 C31 C23 120.03(19)
C32 C31 C23 121.62(19)
C33 C32 C31 121.12(19)
C32 C33 C34 119.43(19)
C32 C33 C8 121.04(19)
C34 C33 C8 119.53(19)
C35 C34 C33 119.6(2)
O1 C35 C36 114.87(18)
O1 C35 C34 124.6(2)
C36 C35 C34 120.50(19)
C35 C36 C31 121.0(2)
O1 C37 C38 108.08(18)
C39 C38 C43 118.8(2)
C39 C38 C37 120.1(2)
C43 C38 C37 121.1(2)
C38 C39 C40 119.9(3)
C41 C40 C39 120.5(3)
C42 C41 C40 120.2(2)
C41 C42 C43 119.4(3)
C42 C43 C38 121.1(3)

loop_
_geom_bond_atom_site_label_1
_geom_bond_atom_site_label_2
_geom_bond_distance
O1 C35 1.370(3)
O1 C37 1.412(3)
N1 C5 1.333(3)
N1 C1 1.341(3)
N2 C6 1.341(3)
N2 C10 1.348(3)
N3 C15 1.329(3)
N3 C11 1.344(3)
N4 C16 1.338(3)
N4 C20 1.341(3)
N5 C25 1.342(3)
N5 C21 1.349(3)
N6 C30 1.337(3)
N6 C26 1.348(3)
C1 C2 1.373(4)
C2 C3 1.374(4)
C3 C4 1.371(3)
C4 C5 1.386(3)
C5 C6 1.490(3)
C6 C7 1.381(3)
C7 C8 1.391(3)
C8 C9 1.379(3)
C8 C33 1.492(3)
C9 C10 1.388(3)
C10 C11 1.482(3)
C11 C12 1.388(3)
C12 C13 1.376(3)
C13 C14 1.383(3)
C14 C15 1.381(3)
C16 C17 1.377(3)
C17 C18 1.387(4)
C18 C19 1.378(3)
C19 C20 1.375(3)
C20 C21 1.491(3)
C21 C22 1.380(3)
C22 C23 1.384(3)
C23 C24 1.389(3)
C23 C31 1.483(3)
C24 C25 1.377(3)
C25 C26 1.492(3)
C26 C27 1.384(3)
C27 C28 1.377(3)
C28 C29 1.380(3)
C29 C30 1.371(3)
C31 C36 1.390(3)
C31 C32 1.397(3)
C32 C33 1.383(3)
C33 C34 1.402(3)
C34 C35 1.382(3)
C35 C36 1.376(3)
C37 C38 1.505(3)
C38 C39 1.366(4)
C38 C43 1.386(4)
C39 C40 1.389(4)
C40 C41 1.374(4)
C41 C42 1.355(4)
C42 C43 1.386(3)

loop_
_cod_related_entry_id
_cod_related_entry_database
_cod_related_entry_code
1 ChemSpider 21157367
